data_4502569
loop_
_publ_author_name
'Rowland, Clare E.'
'Belai, Nebebech'
'Knope, Karah E.'
'Cahill, Christopher L.'

_publ_section_title
;
 Hydrothermal Synthesis of Disulfide-Containing Uranyl Compounds: In Situ
 Ligand Synthesis versus Direct Assembly
;
_journal_issue 3
_journal_name_full 'Crystal Growth &amp; Design'
_journal_page_first 1390
_journal_paper_doi 10.1021/cg901390n
_journal_volume 10
_journal_year 2010
_chemical_formula_moiety 'C21 H12 O8 S3 U, H2 O'
_chemical_formula_sum 'C21 H14 O9 S3 U'
_chemical_formula_weight 744.56
_chemical_name_systematic
; 
 ? 
;
_space_group_IT_number 148
_symmetry_cell_setting hexagonal
_symmetry_space_group_name_Hall '-R 3'
_symmetry_space_group_name_H-M 'R -3 :H'
_atom_sites_solution_hydrogens geom
_atom_sites_solution_primary direct
_atom_sites_solution_secondary difmap
_audit_creation_method SHELXL-97
_cell_angle_alpha 90.00
_cell_angle_beta 90.00
_cell_angle_gamma 120.00
_cell_formula_units_Z 18
_cell_length_a 27.4012(12)
_cell_length_b 27.4012(12)
_cell_length_c 17.2577(8)
_cell_measurement_reflns_used 9957
_cell_measurement_temperature 100(2)
_cell_measurement_theta_max 29.083
_cell_measurement_theta_min 2.5595
_cell_volume 11221.5(9)
_computing_cell_refinement 'ApexII software suite (Bruker AXS)'
_computing_data_collection 'SMART v5.05 (Bruker AXS)'
_computing_data_reduction 'ApexII software suite (Bruker AXS)'
_computing_molecular_graphics 'ORTEP-3 for Windows (Farrugia, 1997)'
_computing_publication_material 'WINGX (Farrugia, 1998)'
_computing_structure_refinement 'SHELXL-97 (Sheldrick, 2008)'
_computing_structure_solution 'SHELXS-97 (Sheldrick, 2008)'
_diffrn_ambient_temperature 100(2)
_diffrn_measured_fraction_theta_full 1.000
_diffrn_measured_fraction_theta_max 1.000
_diffrn_measurement_device_type 'Bruker APEXII CCD'
_diffrn_measurement_method 'omega and phi scans'
_diffrn_radiation_monochromator graphite
_diffrn_radiation_source 'fine-focus sealed tube'
_diffrn_radiation_type MoK\a
_diffrn_radiation_wavelength 0.71073
_diffrn_reflns_av_R_equivalents 0.0510
_diffrn_reflns_av_sigmaI/netI 0.0264
_diffrn_reflns_limit_h_max 33
_diffrn_reflns_limit_h_min -36
_diffrn_reflns_limit_k_max 36
_diffrn_reflns_limit_k_min -36
_diffrn_reflns_limit_l_max 23
_diffrn_reflns_limit_l_min -23
_diffrn_reflns_number 72390
_diffrn_reflns_theta_full 28.61
_diffrn_reflns_theta_max 28.61
_diffrn_reflns_theta_min 1.49
_exptl_absorpt_coefficient_mu 6.807
_exptl_absorpt_correction_T_max 0.762
_exptl_absorpt_correction_T_min 0.586
_exptl_absorpt_correction_type empirical
_exptl_absorpt_process_details SADABS
_exptl_crystal_colour yellow
_exptl_crystal_density_diffrn 1.983
_exptl_crystal_density_method 'not measured'
_exptl_crystal_description block
_exptl_crystal_F_000 6336
_exptl_crystal_size_max 0.08
_exptl_crystal_size_mid 0.08
_exptl_crystal_size_min 0.04
_refine_diff_density_max 1.447
_refine_diff_density_min -1.580
_refine_diff_density_rms 0.104
_refine_ls_extinction_method none
_refine_ls_goodness_of_fit_ref 1.076
_refine_ls_hydrogen_treatment mixed
_refine_ls_matrix_type full
_refine_ls_number_parameters 502
_refine_ls_number_reflns 6400
_refine_ls_number_restraints 987
_refine_ls_restrained_S_all 1.029
_refine_ls_R_factor_all 0.0471
_refine_ls_R_factor_gt 0.0328
_refine_ls_shift/su_max 0.003
_refine_ls_shift/su_mean 0.000
_refine_ls_structure_factor_coef Fsqd
_refine_ls_weighting_details 'calc w=1/[\s^2^(Fo^2^)+(0.0182P)^2^+84.1729P] where P=(Fo^2^+2Fc^2^)/3'
_refine_ls_weighting_scheme calc
_refine_ls_wR_factor_gt 0.0613
_refine_ls_wR_factor_ref 0.0657
_reflns_number_gt 5216
_reflns_number_total 6400
_reflns_threshold_expression >2sigma(I)
_cod_data_source_file cg901390n_si_002.cif
_cod_data_source_block 1
_cod_original_sg_symbol_H-M 'R -3'
_cod_database_code 4502569

loop_
_symmetry_equiv_pos_as_xyz
'x, y, z'
'-y, x-y, z'
'-x+y, -x, z'
'x+2/3, y+1/3, z+1/3'
'-y+2/3, x-y+1/3, z+1/3'
'-x+y+2/3, -x+1/3, z+1/3'
'x+1/3, y+2/3, z+2/3'
'-y+1/3, x-y+2/3, z+2/3'
'-x+y+1/3, -x+2/3, z+2/3'
'-x, -y, -z'
'y, -x+y, -z'
'x-y, x, -z'
'-x+2/3, -y+1/3, -z+1/3'
'y+2/3, -x+y+1/3, -z+1/3'
'x-y+2/3, x+1/3, -z+1/3'
'-x+1/3, -y+2/3, -z+2/3'
'y+1/3, -x+y+2/3, -z+2/3'
'x-y+1/3, x+2/3, -z+2/3'

loop_
_atom_site_label
_atom_site_type_symbol
_atom_site_fract_x
_atom_site_fract_y
_atom_site_fract_z
_atom_site_U_iso_or_equiv
_atom_site_adp_type
_atom_site_occupancy
_atom_site_symmetry_multiplicity
_atom_site_calc_flag
_atom_site_refinement_flags
_atom_site_disorder_assembly
_atom_site_disorder_group
O1 O 0.81883(15) 0.14112(13) 0.54845(19) 0.0554(8) Uani 1 1 d U . .
O2 O 0.78429(11) -0.00049(11) 0.57063(18) 0.0412(7) Uani 1 1 d U . .
U1 U 0.801574(6) 0.070319(6) 0.559851(9) 0.03621(5) Uani 1 1 d U . .
O3 O 0.71823(13) 0.03519(14) 0.47638(19) 0.0504(8) Uani 1 1 d DU . .
O4 O 0.70666(13) 0.04723(16) 0.5992(2) 0.0602(9) Uani 1 1 d DU . .
C1 C 0.68584(19) 0.0301(2) 0.5322(3) 0.0517(11) Uani 1 1 d DU . .
C2 C 0.6244(3) 0.0012(3) 0.5151(7) 0.049(3) Uani 0.50 1 d PDU A 1
C3 C 0.5885(4) -0.0057(5) 0.5742(6) 0.044(3) Uani 0.50 1 d PDU A 1
H3 H 0.6026 0.0089 0.6243 0.053 Uiso 0.50 1 calc PR A 1
C4 C 0.5310(4) -0.0346(6) 0.5597(5) 0.044(3) Uani 0.50 1 d PDU A 1
S4 S 0.48448(10) -0.04548(12) 0.63726(15) 0.0589(7) Uani 0.50 1 d PDU . 1
C5 C 0.5104(4) -0.0549(7) 0.4864(6) 0.046(3) Uani 0.50 1 d PDU A 1
H5 H 0.4708 -0.0748 0.4778 0.055 Uiso 0.50 1 calc PR A 1
C6 C 0.5464(4) -0.0466(4) 0.4259(5) 0.048(2) Uani 0.50 1 d PDU A 1
H6 H 0.5321 -0.0602 0.3755 0.058 Uiso 0.50 1 calc PR A 1
C7 C 0.6044(4) -0.0178(5) 0.4400(6) 0.044(2) Uani 0.50 1 d PDU A 1
H7 H 0.6302 -0.0111 0.3990 0.053 Uiso 0.50 1 calc PR A 1
C2A C 0.6226(3) 0.0014(4) 0.5266(7) 0.053(4) Uani 0.50 1 d PDU A 2
C3A C 0.5991(4) -0.0050(5) 0.4551(7) 0.051(3) Uani 0.50 1 d PDU A 2
H3A H 0.6222 0.0081 0.4101 0.061 Uiso 0.50 1 calc PR A 2
C4A C 0.5408(4) -0.0310(4) 0.4492(5) 0.052(2) Uani 0.50 1 d PDU A 2
S4A S 0.51112(12) -0.03160(14) 0.35814(19) 0.0723(9) Uani 0.50 1 d PDU . 2
C5A C 0.5070(4) -0.0510(8) 0.5143(6) 0.062(3) Uani 0.50 1 d PDU A 2
H5A H 0.4672 -0.0692 0.5089 0.074 Uiso 0.50 1 calc PR A 2
C6A C 0.5303(5) -0.0449(7) 0.5868(7) 0.061(3) Uani 0.50 1 d PDU A 2
H6A H 0.5070 -0.0582 0.6315 0.073 Uiso 0.50 1 calc PR A 2
C7A C 0.5890(5) -0.0188(6) 0.5933(7) 0.060(4) Uani 0.50 1 d PDU A 2
H7A H 0.6060 -0.0149 0.6426 0.072 Uiso 0.50 1 calc PR A 2
O5 O 0.89405(12) 0.09453(13) 0.50775(17) 0.0480(8) Uani 1 1 d DU . .
O6 O 0.82475(12) 0.06070(12) 0.42396(17) 0.0429(7) Uani 1 1 d DU . .
C11 C 0.87605(17) 0.07679(15) 0.4406(2) 0.0408(9) Uani 1 1 d DU . .
C12 C 0.9164(6) 0.0765(4) 0.3822(7) 0.037(3) Uani 0.50 1 d PDU . 1
C13 C 0.9025(6) 0.0656(7) 0.3039(8) 0.036(3) Uani 0.50 1 d PDU . 1
H13 H 0.8662 0.0576 0.2870 0.043 Uiso 0.50 1 calc PR . 1
C14 C 0.9404(6) 0.0661(10) 0.2502(6) 0.035(3) Uani 0.50 1 d PDU . 1
S14 S 0.92992(14) 0.05873(16) 0.1463(2) 0.0481(8) Uani 0.50 1 d PDU . 1
C15 C 0.9929(6) 0.0767(8) 0.2757(9) 0.044(3) Uani 0.50 1 d PDU . 1
H15 H 1.0191 0.0763 0.2401 0.053 Uiso 0.50 1 calc PR . 1
C16 C 1.0069(7) 0.0880(9) 0.3533(9) 0.046(3) Uani 0.50 1 d PDU . 1
H16 H 1.0433 0.0964 0.3701 0.055 Uiso 0.50 1 calc PR . 1
C17 C 0.9689(8) 0.0872(13) 0.4070(10) 0.040(3) Uani 0.50 1 d PDU . 1
H17 H 0.9788 0.0939 0.4603 0.049 Uiso 0.50 1 calc PR . 1
C12A C 0.9121(7) 0.0727(5) 0.3785(9) 0.048(4) Uani 0.50 1 d PDU . 2
C13A C 0.8910(7) 0.0610(7) 0.3042(8) 0.050(4) Uani 0.50 1 d PDU . 2
H13A H 0.8547 0.0551 0.2921 0.060 Uiso 0.50 1 calc PR . 2
C14A C 0.9260(8) 0.0582(12) 0.2473(8) 0.060(4) Uani 0.50 1 d PDU . 2
S14A S 0.9007(2) 0.04990(19) 0.1511(2) 0.0810(16) Uani 0.50 1 d PDU . 2
C15A C 0.9775(7) 0.0647(9) 0.2659(10) 0.066(4) Uani 0.50 1 d PDU . 2
H15A H 0.9994 0.0607 0.2264 0.079 Uiso 0.50 1 calc PR . 2
C16A C 0.9985(8) 0.0771(10) 0.3403(11) 0.066(4) Uani 0.50 1 d PDU . 2
H16A H 1.0346 0.0820 0.3524 0.080 Uiso 0.50 1 calc PR . 2
C17A C 0.9651(9) 0.0820(15) 0.3974(12) 0.056(4) Uani 0.50 1 d PDU . 2
H17A H 0.9787 0.0916 0.4490 0.068 Uiso 0.50 1 calc PR . 2
O7 O 0.79042(12) 0.07120(13) 0.70269(17) 0.0448(7) Uani 1 1 d DU . .
O8 O 0.87584(12) 0.10443(12) 0.65796(17) 0.0430(7) Uani 1 1 d DU . .
C21 C 0.84157(17) 0.08743(16) 0.7154(2) 0.0388(8) Uani 1 1 d DU . .
C22 C 0.8662(5) 0.0885(4) 0.7899(6) 0.035(2) Uani 0.50 1 d PDU . 1
C23 C 0.9234(3) 0.1249(3) 0.7946(4) 0.0312(15) Uani 0.50 1 d PDU . 1
H23 H 0.9441 0.1477 0.7518 0.037 Uiso 0.50 1 calc PR . 1
C24 C 0.9491(3) 0.1270(3) 0.8636(4) 0.0367(17) Uani 0.50 1 d PDU . 1
S24 S 1.02268(9) 0.17620(10) 0.87299(12) 0.0414(5) Uani 0.50 1 d PDU . 1
C25 C 0.9179(4) 0.0916(4) 0.9238(6) 0.053(2) Uani 0.50 1 d PDU . 1
H25 H 0.9362 0.0924 0.9709 0.063 Uiso 0.50 1 calc PR . 1
C26 C 0.8609(5) 0.0554(6) 0.9163(7) 0.065(3) Uani 0.50 1 d PDU . 1
H26 H 0.8400 0.0322 0.9587 0.078 Uiso 0.50 1 calc PR . 1
C27 C 0.8339(5) 0.0525(6) 0.8471(7) 0.045(3) Uani 0.50 1 d PDU . 1
H27 H 0.7949 0.0267 0.8399 0.053 Uiso 0.50 1 calc PR . 1
C22A C 0.8586(5) 0.0775(4) 0.7949(6) 0.046(3) Uani 0.50 1 d PDU . 2
C23A C 0.9119(4) 0.0862(3) 0.8101(4) 0.0427(18) Uani 0.50 1 d PDU . 2
H23A H 0.9396 0.1013 0.7704 0.051 Uiso 0.50 1 calc PR . 2
C24A C 0.9267(4) 0.0737(4) 0.8820(5) 0.057(2) Uani 0.50 1 d PDU . 2
S24A S 0.99149(13) 0.07533(13) 0.89867(16) 0.0767(10) Uani 0.50 1 d PDU . 2
C25A C 0.8866(5) 0.0532(6) 0.9398(7) 0.084(4) Uani 0.50 1 d PDU . 2
H25A H 0.8958 0.0443 0.9889 0.100 Uiso 0.50 1 calc PR . 2
C26A C 0.8331(6) 0.0455(7) 0.9279(8) 0.089(4) Uani 0.50 1 d PDU . 2
H26A H 0.8058 0.0306 0.9680 0.106 Uiso 0.50 1 calc PR . 2
C27A C 0.8196(6) 0.0597(7) 0.8563(7) 0.063(4) Uani 0.50 1 d PDU . 2
H27A H 0.7841 0.0574 0.8491 0.076 Uiso 0.50 1 calc PR . 2
OW1 O 0.94688(17) 0.21443(17) 0.5978(3) 0.0780(13) Uani 1 1 d D . .
H1WA H 0.927(2) 0.1820(15) 0.621(3) 0.094 Uiso 1 1 d D . .
H1WB H 0.9832(9) 0.233(2) 0.601(4) 0.094 Uiso 1 1 d D . .

loop_
_atom_site_aniso_label
_atom_site_aniso_U_11
_atom_site_aniso_U_22
_atom_site_aniso_U_33
_atom_site_aniso_U_23
_atom_site_aniso_U_13
_atom_site_aniso_U_12
O1 0.080(2) 0.0388(17) 0.055(2) -0.0067(14) -0.0086(17) 0.0354(17)
O2 0.0321(15) 0.0315(14) 0.0561(18) 0.0033(12) 0.0042(13) 0.0130(12)
U1 0.03510(9) 0.03112(8) 0.04279(9) -0.00303(6) 0.00283(7) 0.01683(7)
O3 0.0464(17) 0.057(2) 0.0574(19) -0.0142(16) -0.0108(14) 0.0334(16)
O4 0.0394(17) 0.083(3) 0.064(2) -0.0256(19) -0.0049(15) 0.0357(18)
C1 0.046(2) 0.055(3) 0.067(3) -0.015(2) -0.0071(19) 0.035(2)
C2 0.043(4) 0.044(8) 0.074(6) -0.005(6) -0.010(4) 0.032(6)
C3 0.042(4) 0.042(6) 0.065(6) -0.021(5) -0.020(4) 0.033(4)
C4 0.037(4) 0.043(6) 0.050(5) -0.002(5) -0.009(4) 0.019(4)
S4 0.0354(12) 0.0721(18) 0.0550(15) -0.0056(13) -0.0060(10) 0.0161(12)
C5 0.039(5) 0.037(6) 0.055(5) -0.005(6) -0.014(4) 0.015(5)
C6 0.050(5) 0.050(6) 0.052(5) -0.014(4) -0.013(4) 0.030(5)
C7 0.044(4) 0.039(6) 0.066(6) -0.003(4) -0.009(4) 0.034(4)
C2A 0.041(4) 0.047(8) 0.082(7) -0.022(6) -0.007(4) 0.031(6)
C3A 0.043(4) 0.045(6) 0.082(6) -0.012(5) -0.004(4) 0.036(4)
C4A 0.046(5) 0.041(6) 0.080(6) -0.024(5) -0.012(5) 0.029(5)
S4A 0.0494(15) 0.085(2) 0.087(2) -0.0475(17) -0.0268(14) 0.0372(15)
C5A 0.038(5) 0.055(7) 0.093(7) -0.014(8) -0.007(5) 0.024(5)
C6A 0.047(5) 0.056(8) 0.084(7) 0.008(7) 0.004(5) 0.029(5)
C7A 0.048(5) 0.063(8) 0.085(7) -0.002(6) -0.002(5) 0.040(5)
O5 0.0361(15) 0.0449(18) 0.0452(17) -0.0076(14) 0.0086(13) 0.0068(14)
O6 0.0440(16) 0.0333(15) 0.0428(16) -0.0035(12) 0.0030(13) 0.0129(13)
C11 0.040(2) 0.0225(18) 0.049(2) 0.0007(17) 0.0118(17) 0.0071(17)
C12 0.045(5) 0.024(7) 0.034(5) -0.007(6) 0.000(4) 0.012(6)
C13 0.028(5) 0.036(7) 0.043(5) 0.004(5) -0.001(4) 0.015(4)
C14 0.039(6) 0.032(7) 0.032(4) 0.000(4) 0.001(4) 0.016(6)
S14 0.0550(18) 0.0469(15) 0.0323(14) 0.0066(11) 0.0116(13) 0.0178(15)
C15 0.036(5) 0.039(8) 0.053(6) -0.017(5) -0.003(4) 0.016(6)
C16 0.046(5) 0.039(8) 0.056(6) -0.023(5) -0.017(4) 0.024(5)
C17 0.043(5) 0.030(7) 0.045(6) -0.010(6) -0.003(4) 0.016(6)
C12A 0.056(6) 0.025(8) 0.051(6) -0.002(7) 0.019(6) 0.011(7)
C13A 0.068(8) 0.023(6) 0.051(5) 0.002(5) 0.017(5) 0.016(6)
C14A 0.088(10) 0.034(8) 0.055(6) 0.010(6) 0.029(5) 0.028(10)
S14A 0.148(5) 0.069(3) 0.0479(18) 0.0278(18) 0.045(3) 0.070(4)
C15A 0.086(10) 0.040(9) 0.066(7) -0.006(6) 0.030(6) 0.029(10)
C16A 0.070(8) 0.050(10) 0.078(8) -0.025(7) 0.019(6) 0.029(8)
C17A 0.061(7) 0.040(9) 0.061(8) -0.013(7) 0.015(6) 0.020(8)
O7 0.0335(15) 0.0548(18) 0.0435(16) 0.0017(14) 0.0071(12) 0.0201(14)
O8 0.0350(15) 0.0370(16) 0.0479(16) -0.0035(13) 0.0070(12) 0.0112(13)
C21 0.037(2) 0.029(2) 0.044(2) -0.0038(16) 0.0020(16) 0.0119(17)
C22 0.033(4) 0.021(4) 0.046(4) -0.011(4) 0.000(3) 0.010(4)
C23 0.035(3) 0.030(4) 0.027(3) -0.001(3) 0.001(3) 0.015(3)
C24 0.038(4) 0.038(4) 0.031(4) -0.006(3) -0.003(3) 0.016(3)
S24 0.0398(11) 0.0409(12) 0.0309(11) -0.0064(9) -0.0107(9) 0.0108(10)
C25 0.049(5) 0.057(6) 0.038(5) 0.011(4) -0.005(4) 0.015(4)
C26 0.047(6) 0.074(8) 0.049(6) 0.015(6) 0.001(5) 0.011(6)
C27 0.038(5) 0.045(6) 0.045(5) -0.002(4) 0.002(4) 0.017(4)
C22A 0.043(6) 0.036(6) 0.042(4) -0.012(5) -0.006(4) 0.008(5)
C23A 0.053(5) 0.034(4) 0.026(4) -0.003(3) -0.007(3) 0.011(4)
C24A 0.071(5) 0.042(5) 0.028(4) 0.008(4) -0.011(4) 0.007(5)
S24A 0.0730(18) 0.0710(18) 0.0498(15) 0.0263(14) -0.0235(14) 0.0088(15)
C25A 0.075(7) 0.088(9) 0.045(6) 0.032(6) -0.002(5) 0.008(7)
C26A 0.075(7) 0.099(10) 0.047(6) 0.017(6) -0.006(6) 0.010(9)
C27A 0.063(7) 0.063(8) 0.047(6) 0.017(6) 0.004(5) 0.019(7)
OW1 0.061(2) 0.061(3) 0.111(3) 0.019(2) 0.039(2) 0.029(2)

loop_
_atom_type_symbol
_atom_type_description
_atom_type_scat_dispersion_real
_atom_type_scat_dispersion_imag
_atom_type_scat_source
C C 0.0033 0.0016 'International Tables Vol C Tables 4.2.6.8 and 6.1.1.4'
H H 0.0000 0.0000 'International Tables Vol C Tables 4.2.6.8 and 6.1.1.4'
O O 0.0106 0.0060 'International Tables Vol C Tables 4.2.6.8 and 6.1.1.4'
S S 0.1246 0.1234 'International Tables Vol C Tables 4.2.6.8 and 6.1.1.4'
U U -9.6767 9.6646 'International Tables Vol C Tables 4.2.6.8 and 6.1.1.4'

loop_
_geom_angle_atom_site_label_1
_geom_angle_atom_site_label_2
_geom_angle_atom_site_label_3
_geom_angle
_geom_angle_site_symmetry_3
O2 U1 O1 179.66(15) .
O2 U1 O8 93.55(12) .
O1 U1 O8 86.71(13) .
O2 U1 O4 91.16(13) .
O1 U1 O4 88.92(15) .
O8 U1 O4 118.73(10) .
O2 U1 O5 90.52(12) .
O1 U1 O5 89.38(14) .
O8 U1 O5 66.41(10) .
O4 U1 O5 174.47(11) .
O2 U1 O3 86.84(12) .
O1 U1 O3 92.93(14) .
O8 U1 O3 171.91(10) .
O4 U1 O3 53.18(11) .
O5 U1 O3 121.68(10) .
O2 U1 O6 85.69(12) .
O1 U1 O6 93.98(13) .
O8 U1 O6 119.17(9) .
O4 U1 O6 122.10(10) .
O5 U1 O6 52.80(10) .
O3 U1 O6 68.92(10) .
O2 U1 O7 86.52(12) .
O1 U1 O7 93.82(13) .
O8 U1 O7 52.59(9) .
O4 U1 O7 66.85(10) .
O5 U1 O7 118.52(10) .
O3 U1 O7 119.42(10) .
O6 U1 O7 168.23(10) .
O2 U1 C1 87.54(13) .
O1 U1 C1 92.38(15) .
O8 U1 C1 145.32(12) .
O4 U1 C1 26.65(11) .
O5 U1 C1 148.28(12) .
O3 U1 C1 26.60(11) .
O6 U1 C1 95.49(12) .
O7 U1 C1 92.97(12) .
O2 U1 C11 86.24(12) .
O1 U1 C11 93.53(14) .
O8 U1 C11 92.47(11) .
O4 U1 C11 148.80(12) .
O5 U1 C11 26.19(11) .
O3 U1 C11 95.62(12) .
O6 U1 C11 26.70(11) .
O7 U1 C11 143.69(11) .
C1 U1 C11 122.16(13) .
O2 U1 C21 87.20(13) .
O1 U1 C21 93.13(13) .
O8 U1 C21 26.67(10) .
O4 U1 C21 93.01(12) .
O5 U1 C21 92.33(11) .
O3 U1 C21 145.49(11) .
O6 U1 C21 144.24(11) .
O7 U1 C21 26.20(10) .
C1 U1 C21 119.16(12) .
C11 U1 C21 117.86(12) .
C1 O3 U1 93.5(3) .
C1 O4 U1 93.8(3) .
O3 C1 O4 119.3(4) .
O3 C1 C2 116.8(6) .
O4 C1 C2 123.8(6) .
O3 C1 C2A 124.6(6) .
O4 C1 C2A 115.9(6) .
C2 C1 C2A 7.9(9) .
O3 C1 U1 59.9(2) .
O4 C1 U1 59.6(2) .
C2 C1 U1 171.9(4) .
C2A C1 U1 170.8(5) .
C3 C2 C7 121.3(6) .
C3 C2 C1 118.1(8) .
C7 C2 C1 120.6(8) .
C2 C3 C4 118.6(8) .
C2 C3 H3 120.7 .
C4 C3 H3 120.7 .
C5 C4 C3 121.0(8) .
C5 C4 S4 120.5(6) .
C3 C4 S4 118.5(7) .
C4 S4 S4A 100.9(5) 10_656
C6 C5 C4 120.8(7) .
C6 C5 H5 119.6 .
C4 C5 H5 119.6 .
C5 C6 C7 118.7(8) .
C5 C6 H6 120.7 .
C7 C6 H6 120.7 .
C6 C7 C2 119.6(8) .
C6 C7 H7 120.2 .
C2 C7 H7 120.2 .
C3A C2A C7A 121.3(7) .
C3A C2A C1 118.0(9) .
C7A C2A C1 120.7(9) .
C2A C3A C4A 118.6(9) .
C2A C3A H3A 120.7 .
C4A C3A H3A 120.7 .
C5A C4A C3A 121.0(8) .
C5A C4A S4A 120.3(7) .
C3A C4A S4A 118.4(8) .
C4A S4A S4 99.6(3) 10_656
C6A C5A C4A 120.8(8) .
C6A C5A H5A 119.6 .
C4A C5A H5A 119.6 .
C5A C6A C7A 118.6(9) .
C5A C6A H6A 120.7 .
C7A C6A H6A 120.7 .
C2A C7A C6A 119.7(9) .
C2A C7A H7A 120.2 .
C6A C7A H7A 120.2 .
C11 O5 U1 94.6(2) .
C11 O6 U1 92.7(2) .
O5 C11 O6 119.4(4) .
O5 C11 C12 118.3(7) .
O6 C11 C12 122.3(7) .
O5 C11 C12A 122.8(8) .
O6 C11 C12A 117.7(8) .
C12 C11 C12A 4.9(11) .
O5 C11 U1 59.2(2) .
O6 C11 U1 60.6(2) .
C12 C11 U1 174.6(5) .
C12A C11 U1 173.1(4) .
C17 C12 C13 119.2(11) .
C17 C12 C11 118.8(12) .
C13 C12 C11 122.0(11) .
C14 C13 C12 121.5(10) .
C14 C13 H13 119.3 .
C12 C13 H13 119.3 .
C13 C14 C15 118.9(10) .
C13 C14 S14 125.7(9) .
C15 C14 S14 115.3(9) .
C14 S14 S24 107.2(5) 12_546
C16 C15 C14 119.7(11) .
C16 C15 H15 120.2 .
C14 C15 H15 120.2 .
C15 C16 C17 121.4(12) .
C15 C16 H16 119.3 .
C17 C16 H16 119.3 .
C16 C17 C12 119.3(13) .
C16 C17 H17 120.3 .
C12 C17 H17 120.3 .
C13A C12A C17A 122.9(13) .
C13A C12A C11 117.9(13) .
C17A C12A C11 119.2(13) .
C12A C13A C14A 116.6(13) .
C12A C13A H13A 121.7 .
C14A C13A H13A 121.7 .
C15A C14A C13A 121.1(12) .
C15A C14A S14A 123.2(11) .
C13A C14A S14A 115.5(12) .
C14A S14A S24A 105.9(8) 12_546
C14A C15A C16A 121.9(13) .
C14A C15A H15A 119.1 .
C16A C15A H15A 119.1 .
C15A C16A C17A 117.8(15) .
C15A C16A H16A 121.1 .
C17A C16A H16A 121.1 .
C12A C17A C16A 119.7(15) .
C12A C17A H17A 120.2 .
C16A C17A H17A 120.2 .
C21 O7 U1 93.2(2) .
C21 O8 U1 94.5(2) .
O7 C21 O8 118.5(4) .
O7 C21 C22 126.0(6) .
O8 C21 C22 115.5(6) .
O7 C21 C22A 118.8(6) .
O8 C21 C22A 122.0(6) .
C22 C21 C22A 10.6(8) .
O7 C21 U1 60.6(2) .
O8 C21 U1 58.8(2) .
C22 C21 U1 168.2(4) .
C22A C21 U1 161.8(4) .
C27 C22 C23 125.1(10) .
C27 C22 C21 120.0(10) .
C23 C22 C21 114.7(9) .
C24 C23 C22 117.1(8) .
C24 C23 H23 121.4 .
C22 C23 H23 121.4 .
C23 C24 C25 119.9(7) .
C23 C24 S24 118.2(6) .
C25 C24 S24 121.9(6) .
C24 S24 S14 103.3(3) 11_666
C26 C25 C24 121.0(9) .
C26 C25 H25 119.5 .
C24 C25 H25 119.5 .
C25 C26 C27 120.2(10) .
C25 C26 H26 119.9 .
C27 C26 H26 119.9 .
C22 C27 C26 116.6(11) .
C22 C27 H27 121.7 .
C26 C27 H27 121.7 .
C23A C22A C27A 118.1(10) .
C23A C22A C21 122.3(9) .
C27A C22A C21 119.6(10) .
C22A C23A C24A 122.3(9) .
C22A C23A H23A 118.8 .
C24A C23A H23A 118.8 .
C25A C24A C23A 118.2(9) .
C25A C24A S24A 118.4(8) .
C23A C24A S24A 122.9(8) .
C24A S24A S14A 103.6(3) 11_666
C24A C25A C26A 121.3(10) .
C24A C25A H25A 119.3 .
C26A C25A H25A 119.3 .
C25A C26A C27A 119.7(12) .
C25A C26A H26A 120.2 .
C27A C26A H26A 120.2 .
C26A C27A C22A 120.0(12) .
C26A C27A H27A 120.0 .
C22A C27A H27A 120.0 .
H1WA OW1 H1WB 122(6) .

loop_
_geom_bond_atom_site_label_1
_geom_bond_atom_site_label_2
_geom_bond_distance
_geom_bond_site_symmetry_2
O1 U1 1.763(3) .
O2 U1 1.762(3) .
U1 O8 2.445(3) .
U1 O4 2.445(3) .
U1 O5 2.447(3) .
U1 O3 2.453(3) .
U1 O6 2.478(3) .
U1 O7 2.486(3) .
U1 C1 2.829(4) .
U1 C11 2.841(4) .
U1 C21 2.849(4) .
O3 C1 1.269(5) .
O4 C1 1.272(5) .
C1 C2 1.488(7) .
C1 C2A 1.507(7) .
C2 C3 1.363(10) .
C2 C7 1.401(10) .
C3 C4 1.387(9) .
C3 H3 0.9500 .
C4 C5 1.383(9) .
C4 S4 1.769(8) .
S4 S4A 2.056(4) 10_656
C5 C6 1.376(10) .
C5 H5 0.9500 .
C6 C7 1.399(10) .
C6 H6 0.9500 .
C7 H7 0.9500 .
C2A C3A 1.362(10) .
C2A C7A 1.401(10) .
C3A C4A 1.390(9) .
C3A H3A 0.9500 .
C4A C5A 1.383(10) .
C4A S4A 1.767(8) .
S4A S4 2.056(4) 10_656
C5A C6A 1.375(10) .
C5A H5A 0.9500 .
C6A C7A 1.402(10) .
C6A H6A 0.9500 .
C7A H7A 0.9500 .
O5 C11 1.258(5) .
O6 C11 1.278(5) .
C11 C12 1.499(12) .
C11 C12A 1.500(12) .
C12 C17 1.386(13) .
C12 C13 1.394(12) .
C13 C14 1.387(12) .
C13 H13 0.9500 .
C14 C15 1.390(12) .
C14 S14 1.811(10) .
S14 S24 2.014(4) 12_546
C15 C16 1.384(12) .
C15 H15 0.9500 .
C16 C17 1.386(14) .
C16 H16 0.9500 .
C17 H17 0.9500 .
C12A C13A 1.376(14) .
C12A C17A 1.383(14) .
C13A C14A 1.400(13) .
C13A H13A 0.9500 .
C14A C15A 1.369(14) .
C14A S14A 1.770(13) .
S14A S24A 2.038(5) 12_546
C15A C16A 1.379(14) .
C15A H15A 0.9500 .
C16A C17A 1.396(14) .
C16A H16A 0.9500 .
C17A H17A 0.9500 .
O7 C21 1.260(5) .
O8 C21 1.283(5) .
C21 C22 1.446(11) .
C21 C22A 1.517(12) .
C22 C27 1.363(13) .
C22 C23 1.375(12) .
C23 C24 1.371(9) .
C23 H23 0.9500 .
C24 C25 1.386(10) .
C24 S24 1.787(7) .
S24 S14 2.014(4) 11_666
C25 C26 1.375(12) .
C25 H25 0.9500 .
C26 C27 1.386(13) .
C26 H26 0.9500 .
C27 H27 0.9500 .
C22A C23A 1.383(13) .
C22A C27A 1.406(14) .
C23A C24A 1.399(10) .
C23A H23A 0.9500 .
C24A C25A 1.379(12) .
C24A S24A 1.778(10) .
S24A S14A 2.038(5) 11_666
C25A C26A 1.386(14) .
C25A H25A 0.9500 .
C26A C27A 1.400(14) .
C26A H26A 0.9500 .
C27A H27A 0.9500 .
OW1 H1WA 0.873(19) .
OW1 H1WB 0.864(19) .

loop_
_geom_hbond_atom_site_label_D
_geom_hbond_atom_site_label_H
_geom_hbond_atom_site_label_A
_geom_hbond_distance_DH
_geom_hbond_distance_HA
_geom_hbond_distance_DA
_geom_hbond_angle_DHA
_geom_hbond_site_symmetry_A
OW1 H1WB O6 0.864(19) 2.13(4) 2.894(5) 147(6) 11_666
OW1 H1WB O3 0.864(19) 2.41(6) 2.931(5) 120(5) 11_666
